data_2233661
loop_
_publ_author_name
'Uhrinov\'a, Anna'
'Kuch\'ar, Juraj'
'\<Cern\'ak, Juraj'

_publ_section_title
;
 The chain structure of [Ni(C~4~H~2~O~4~)(C~12~H~8~N~2~)(H~2~O)]~<i>n~</i>
 with different types of fumarate bridging
;
_journal_coeditor_code WM2574
_journal_issue 2
_journal_name_full 'Acta Crystallographica Section E'
_journal_page_first m92
_journal_page_last m93
_journal_paper_doi 10.1107/S1600536811054614
_journal_volume 68
_journal_year 2012
_chemical_formula_iupac '[Ni (C4 H2 O4) (C12 H8 N2) (H2 O)]'
_chemical_formula_moiety 'C16 H12 N2 Ni O5'
_chemical_formula_sum 'C16 H12 N2 Ni O5'
_chemical_formula_weight 370.99
_chemical_name_systematic
;<i>catena</i>-poly[[aqua(1,10-phenanthroline-
\k^2^<i>N</i>,<i>N</i>')nickel(II)]-\m-fumarato-\k^2^<i>O</i>:<i>O</i>'-
[aqua(1,10-phenanthroline-\k^2^<i>N</i>,<i>N</i>')nickel(II)]-\m-fumarato-
\k^4^<i>O</i>,<i>O</i>':<i>O</i>'',<i>O</i>''']
;
_space_group_IT_number 2
_symmetry_cell_setting triclinic
_symmetry_space_group_name_Hall '-P 1'
_symmetry_space_group_name_H-M 'P -1'
_atom_sites_solution_hydrogens geom
_atom_sites_solution_primary direct
_atom_sites_solution_secondary difmap
_audit_creation_method SHELXL-97
_cell_angle_alpha 68.677(6)
_cell_angle_beta 70.141(6)
_cell_angle_gamma 89.655(5)
_cell_formula_units_Z 2
_cell_length_a 7.8998(4)
_cell_length_b 9.8238(5)
_cell_length_c 11.3815(8)
_cell_measurement_reflns_used 9394
_cell_measurement_temperature 173(2)
_cell_measurement_theta_max 29.416
_cell_measurement_theta_min 3.299
_cell_volume 766.89(9)
_computing_cell_refinement
;
<i>CrysAlis PRO</i> (Oxford Diffraction, 2009)
;
_computing_data_collection
;
<i>CrysAlis PRO</i> (Oxford Diffraction, 2009)
;
_computing_data_reduction
;
<i>CrysAlis PRO</i> (Oxford Diffraction, 2009)
;
_computing_molecular_graphics 'DIAMOND (Crystal Impact, 2009)'
_computing_publication_material 'SHELXL97 (Sheldrick, 2008)'
_computing_structure_refinement 'SHELXL97 (Sheldrick, 2008)'
_computing_structure_solution 'SHELXS97 (Sheldrick, 2008)'
_diffrn_ambient_temperature 173(2)
_diffrn_detector_area_resol_mean 8.3438
_diffrn_measured_fraction_theta_full 0.998
_diffrn_measured_fraction_theta_max 0.998
_diffrn_measurement_device_type 'Oxford Diffraction Xcalibur Sapphire2'
_diffrn_measurement_method '\w scans'
_diffrn_radiation_monochromator graphite
_diffrn_radiation_source 'Enhance (Mo) X-ray Source'
_diffrn_radiation_type MoK\a
_diffrn_radiation_wavelength 0.71073
_diffrn_reflns_av_R_equivalents 0.0219
_diffrn_reflns_av_sigmaI/netI 0.0188
_diffrn_reflns_limit_h_max 9
_diffrn_reflns_limit_h_min -9
_diffrn_reflns_limit_k_max 12
_diffrn_reflns_limit_k_min -12
_diffrn_reflns_limit_l_max 14
_diffrn_reflns_limit_l_min -14
_diffrn_reflns_number 12619
_diffrn_reflns_theta_full 26.50
_diffrn_reflns_theta_max 26.50
_diffrn_reflns_theta_min 3.31
_diffrn_standards_number 0
_exptl_absorpt_coefficient_mu 1.294
_exptl_absorpt_correction_T_max 0.866
_exptl_absorpt_correction_T_min 0.658
_exptl_absorpt_correction_type analytical
_exptl_absorpt_process_details
;
[Clark & Reid (1995) in <i>CrysAlis PRO</i> (Oxford Diffraction,
2009)]
;
_exptl_crystal_colour light-green
_exptl_crystal_density_diffrn 1.607
_exptl_crystal_density_method 'not measured'
_exptl_crystal_description prism
_exptl_crystal_F_000 380
_exptl_crystal_size_max 0.460
_exptl_crystal_size_mid 0.266
_exptl_crystal_size_min 0.124
_refine_diff_density_max 0.325
_refine_diff_density_min -0.245
_refine_ls_extinction_method none
_refine_ls_goodness_of_fit_ref 1.043
_refine_ls_hydrogen_treatment constr
_refine_ls_matrix_type full
_refine_ls_number_parameters 217
_refine_ls_number_reflns 3173
_refine_ls_number_restraints 0
_refine_ls_restrained_S_all 1.043
_refine_ls_R_factor_all 0.0236
_refine_ls_R_factor_gt 0.0216
_refine_ls_shift/su_max 0.001
_refine_ls_shift/su_mean 0.000
_refine_ls_structure_factor_coef Fsqd
_refine_ls_weighting_details 'calc w=1/[\s^2^(Fo^2^)+(0.0268P)^2^+0.3218P] where P=(Fo^2^+2Fc^2^)/3'
_refine_ls_weighting_scheme calc
_refine_ls_wR_factor_gt 0.0563
_refine_ls_wR_factor_ref 0.0574
_reflns_number_gt 2972
_reflns_number_total 3173
_reflns_threshold_expression I>2sigma(I)
_cod_data_source_file wm2574.cif
_cod_data_source_block I
_cod_original_cell_volume 766.89(8)
_cod_database_code 2233661
_cod_database_fobs_code 2233661

loop_
_symmetry_equiv_pos_as_xyz
'x, y, z'
'-x, -y, -z'

loop_
_atom_site_type_symbol
_atom_site_label
_atom_site_fract_x
_atom_site_fract_y
_atom_site_fract_z
_atom_site_U_iso_or_equiv
_atom_site_adp_type
_atom_site_calc_flag
_atom_site_refinement_flags
_atom_site_occupancy
_atom_site_symmetry_multiplicity
Ni Ni1 0.83574(2) 0.255869(19) 0.208342(18) 0.02046(7) Uani d . 1 1
O O1 1.05052(14) 0.37310(12) 0.20856(11) 0.0254(2) Uani d . 1 1
H H1O1 0.9946 0.4226 0.2539 0.038 Uiso d R 1 1
H H2O1 1.1060 0.4310 0.1268 0.038 Uiso d R 1 1
O O2 0.77961(14) 0.43278(11) 0.05893(11) 0.0246(2) Uani d . 1 1
O O3 0.60066(15) 0.22129(11) 0.15882(11) 0.0256(2) Uani d . 1 1
O O4 0.65578(15) 0.30773(12) 0.35633(11) 0.0297(2) Uani d . 1 1
O O5 0.82308(16) 0.48624(13) 0.36300(12) 0.0351(3) Uani d . 1 1
N N1 0.85113(17) 0.05252(14) 0.34101(12) 0.0240(3) Uani d . 1 1
N N2 1.02443(17) 0.18287(13) 0.07328(12) 0.0215(3) Uani d . 1 1
C C1 0.7599(2) -0.01127(18) 0.47314(16) 0.0311(4) Uani d . 1 1
H H1 0.6707 0.0385 0.5153 0.037 Uiso calc R 1 1
C C2 0.7899(3) -0.1492(2) 0.55307(17) 0.0373(4) Uani d . 1 1
H H2 0.7221 -0.1916 0.6476 0.045 Uiso calc R 1 1
C C3 0.9174(3) -0.22201(19) 0.49376(18) 0.0370(4) Uani d . 1 1
H H3 0.9389 -0.3155 0.5469 0.044 Uiso calc R 1 1
C C4 1.1536(3) -0.22521(19) 0.28194(19) 0.0375(4) Uani d . 1 1
H H4 1.1810 -0.3187 0.3300 0.045 Uiso calc R 1 1
C C5 1.2444(2) -0.15787(19) 0.14727(19) 0.0351(4) Uani d . 1 1
H H5 1.3352 -0.2046 0.1026 0.042 Uiso calc R 1 1
C C6 1.2939(2) 0.05748(19) -0.07064(18) 0.0321(4) Uani d . 1 1
H H6 1.3850 0.0156 -0.1209 0.039 Uiso calc R 1 1
C C7 1.2463(2) 0.19111(18) -0.13455(16) 0.0311(4) Uani d . 1 1
H H7 1.3051 0.2431 -0.2294 0.037 Uiso calc R 1 1
C C8 1.1105(2) 0.25035(17) -0.05917(15) 0.0263(3) Uani d . 1 1
H H8 1.0786 0.3429 -0.1048 0.032 Uiso calc R 1 1
C C9 1.0168(2) -0.15825(17) 0.35373(17) 0.0291(3) Uani d . 1 1
C C10 0.9774(2) -0.01967(16) 0.28145(15) 0.0228(3) Uani d . 1 1
C C11 1.2066(2) -0.01704(17) 0.07015(17) 0.0271(3) Uani d . 1 1
C C12 1.0727(2) 0.05085(16) 0.13778(15) 0.0221(3) Uani d . 1 1
C C13 0.6336(2) 0.35570(16) 0.08395(14) 0.0219(3) Uani d . 1 1
C C14 0.4973(2) 0.42762(17) 0.02642(16) 0.0249(3) Uani d . 1 1
H H14 0.4064 0.3645 0.0340 0.030 Uiso d R 1 1
C C15 0.6762(2) 0.41233(16) 0.39247(15) 0.0247(3) Uani d . 1 1
C C16 0.5037(2) 0.44635(18) 0.47800(16) 0.0280(3) Uani d . 1 1
H H16 0.4000 0.3893 0.4987 0.034 Uiso d R 1 1

loop_
_atom_site_aniso_label
_atom_site_aniso_U_11
_atom_site_aniso_U_22
_atom_site_aniso_U_33
_atom_site_aniso_U_12
_atom_site_aniso_U_13
_atom_site_aniso_U_23
Ni1 0.01891(11) 0.02183(11) 0.01896(10) 0.00744(7) -0.00459(8) -0.00816(8)
O1 0.0204(6) 0.0307(6) 0.0219(5) 0.0058(4) -0.0051(4) -0.0091(4)
O2 0.0189(6) 0.0254(5) 0.0260(5) 0.0056(4) -0.0082(5) -0.0062(4)
O3 0.0252(6) 0.0218(5) 0.0281(6) 0.0065(4) -0.0082(5) -0.0093(4)
O4 0.0258(6) 0.0322(6) 0.0296(6) 0.0048(5) -0.0008(5) -0.0186(5)
O5 0.0254(6) 0.0413(7) 0.0394(7) 0.0038(5) -0.0029(5) -0.0247(6)
N1 0.0222(7) 0.0256(6) 0.0207(6) 0.0043(5) -0.0059(5) -0.0068(5)
N2 0.0209(7) 0.0216(6) 0.0208(6) 0.0059(5) -0.0059(5) -0.0082(5)
C1 0.0282(9) 0.0358(9) 0.0236(8) 0.0030(7) -0.0054(7) -0.0088(7)
C2 0.0402(11) 0.0378(9) 0.0226(8) -0.0031(8) -0.0091(8) -0.0011(7)
C3 0.0461(11) 0.0285(8) 0.0326(9) 0.0039(8) -0.0212(9) -0.0012(7)
C4 0.0444(11) 0.0270(8) 0.0482(11) 0.0179(8) -0.0262(9) -0.0139(8)
C5 0.0329(10) 0.0330(9) 0.0480(10) 0.0185(7) -0.0175(8) -0.0226(8)
C6 0.0255(9) 0.0365(9) 0.0368(9) 0.0070(7) -0.0043(7) -0.0233(8)
C7 0.0297(9) 0.0340(9) 0.0235(8) 0.0004(7) -0.0006(7) -0.0126(7)
C8 0.0288(9) 0.0247(7) 0.0224(7) 0.0040(6) -0.0069(7) -0.0079(6)
C9 0.0323(9) 0.0249(7) 0.0327(8) 0.0061(7) -0.0182(7) -0.0078(7)
C10 0.0219(8) 0.0222(7) 0.0249(7) 0.0043(6) -0.0104(6) -0.0080(6)
C11 0.0233(8) 0.0280(8) 0.0348(8) 0.0077(6) -0.0108(7) -0.0172(7)
C12 0.0201(8) 0.0226(7) 0.0257(7) 0.0049(6) -0.0090(6) -0.0111(6)
C13 0.0202(8) 0.0246(7) 0.0204(7) 0.0080(6) -0.0047(6) -0.0106(6)
C14 0.0177(8) 0.0291(7) 0.0283(8) 0.0061(6) -0.0079(6) -0.0119(6)
C15 0.0263(8) 0.0258(7) 0.0193(7) 0.0080(6) -0.0049(6) -0.0090(6)
C16 0.0223(8) 0.0322(8) 0.0260(8) 0.0036(6) -0.0016(7) -0.0140(7)

loop_
_atom_type_symbol
_atom_type_description
_atom_type_scat_dispersion_real
_atom_type_scat_dispersion_imag
_atom_type_scat_source
C C 0.0033 0.0016 'International Tables Vol C Tables 4.2.6.8 and 6.1.1.4'
N N 0.0061 0.0033 'International Tables Vol C Tables 4.2.6.8 and 6.1.1.4'
Ni Ni 0.3393 1.1124 'International Tables Vol C Tables 4.2.6.8 and 6.1.1.4'
O O 0.0106 0.0060 'International Tables Vol C Tables 4.2.6.8 and 6.1.1.4'
H H 0.0000 0.0000 'International Tables Vol C Tables 4.2.6.8 and 6.1.1.4'

loop_
_geom_angle_atom_site_label_1
_geom_angle_atom_site_label_2
_geom_angle_atom_site_label_3
_geom_angle_site_symmetry_1
_geom_angle
O4 Ni1 N1 . 93.22(5)
O4 Ni1 O1 . 92.07(4)
N1 Ni1 O1 . 98.29(5)
O4 Ni1 N2 . 173.69(5)
N1 Ni1 N2 . 80.59(5)
O1 Ni1 N2 . 87.68(5)
O4 Ni1 O2 . 90.64(4)
N1 Ni1 O2 . 165.34(5)
O1 Ni1 O2 . 95.70(4)
N2 Ni1 O2 . 95.66(4)
O4 Ni1 O3 . 84.64(4)
N1 Ni1 O3 . 104.64(5)
O1 Ni1 O3 . 156.97(4)
N2 Ni1 O3 . 98.02(4)
O2 Ni1 O3 . 61.64(4)
O4 Ni1 C13 . 84.46(5)
N1 Ni1 C13 . 135.31(5)
O1 Ni1 C13 . 126.36(5)
N2 Ni1 C13 . 100.76(5)
O2 Ni1 C13 . 31.19(4)
O3 Ni1 C13 . 30.68(4)
Ni1 O1 H1O1 . 100.8
Ni1 O1 H2O1 . 106.0
H1O1 O1 H2O1 . 109.3
C13 O2 Ni1 . 89.42(8)
C13 O3 Ni1 . 86.97(9)
C15 O4 Ni1 . 127.93(10)
C1 N1 C10 . 118.30(13)
C1 N1 Ni1 . 128.64(11)
C10 N1 Ni1 . 113.02(10)
C8 N2 C12 . 118.02(13)
C8 N2 Ni1 . 129.72(10)
C12 N2 Ni1 . 112.00(10)
N1 C1 C2 . 122.60(16)
N1 C1 H1 . 118.7
C2 C1 H1 . 118.7
C3 C2 C1 . 119.33(16)
C3 C2 H2 . 120.3
C1 C2 H2 . 120.3
C2 C3 C9 . 119.83(15)
C2 C3 H3 . 120.1
C9 C3 H3 . 120.1
C5 C4 C9 . 121.22(15)
C5 C4 H4 . 119.4
C9 C4 H4 . 119.4
C4 C5 C11 . 121.40(15)
C4 C5 H5 . 119.3
C11 C5 H5 . 119.3
C7 C6 C11 . 119.38(14)
C7 C6 H6 . 120.3
C11 C6 H6 . 120.3
C6 C7 C8 . 119.52(15)
C6 C7 H7 . 120.2
C8 C7 H7 . 120.2
N2 C8 C7 . 122.79(14)
N2 C8 H8 . 118.6
C7 C8 H8 . 118.6
C3 C9 C10 . 116.94(15)
C3 C9 C4 . 124.20(15)
C10 C9 C4 . 118.86(15)
N1 C10 C9 . 122.99(14)
N1 C10 C12 . 117.23(13)
C9 C10 C12 . 119.78(14)
C12 C11 C6 . 117.24(14)
C12 C11 C5 . 118.60(15)
C6 C11 C5 . 124.15(15)
N2 C12 C11 . 123.04(14)
N2 C12 C10 . 116.83(13)
C11 C12 C10 . 120.13(13)
O3 C13 O2 . 121.07(13)
O3 C13 C14 . 119.63(13)
O2 C13 C14 . 119.28(13)
O3 C13 Ni1 . 62.35(8)
O2 C13 Ni1 . 59.39(7)
C14 C13 Ni1 . 170.01(10)
C14 C14 C13 2_665 122.62(18)
C14 C14 H14 2_665 122.2
C13 C14 H14 . 115.2
O5 C15 O4 . 126.05(14)
O5 C15 C16 . 119.26(13)
O4 C15 C16 . 114.68(14)
C16 C16 C15 2_666 123.7(2)
C16 C16 H16 2_666 119.5
C15 C16 H16 . 116.8

loop_
_geom_bond_atom_site_label_1
_geom_bond_atom_site_label_2
_geom_bond_site_symmetry_2
_geom_bond_distance
Ni1 O4 . 2.0263(10)
Ni1 N1 . 2.0527(12)
Ni1 O1 . 2.0576(11)
Ni1 N2 . 2.0811(12)
Ni1 O2 . 2.1124(10)
Ni1 O3 . 2.1771(11)
O1 H1O1 . 0.8500
O1 H2O1 . 0.8500
O2 C13 . 1.2711(18)
O3 C13 . 1.2540(18)
O4 C15 . 1.2671(18)
O5 C15 . 1.2470(19)
N1 C1 . 1.326(2)
N1 C10 . 1.3563(19)
N2 C8 . 1.3253(19)
N2 C12 . 1.3631(19)
C1 C2 . 1.402(2)
C1 H1 . 0.9500
C2 C3 . 1.365(3)
C2 H2 . 0.9500
C3 C9 . 1.407(2)
C3 H3 . 0.9500
C4 C5 . 1.350(3)
C4 C9 . 1.432(2)
C4 H4 . 0.9500
C5 C11 . 1.436(2)
C5 H5 . 0.9500
C6 C7 . 1.371(2)
C6 C11 . 1.408(2)
C6 H6 . 0.9500
C7 C8 . 1.398(2)
C7 H7 . 0.9500
C8 H8 . 0.9500
C9 C10 . 1.408(2)
C10 C12 . 1.438(2)
C11 C12 . 1.403(2)
C13 C14 . 1.490(2)
C14 C14 2_665 1.322(3)
C14 H14 . 0.9127
C15 C16 . 1.498(2)
C16 C16 2_666 1.315(3)
C16 H16 . 0.9056

loop_
_geom_hbond_atom_site_label_D
_geom_hbond_atom_site_label_H
_geom_hbond_atom_site_label_A
_geom_hbond_site_symmetry_A
_geom_hbond_distance_DH
_geom_hbond_distance_HA
_geom_hbond_distance_DA
_geom_hbond_angle_DHA
O1 H1O1 O5 . 0.85 1.78 2.6085(15) 163.1
O1 H2O1 O2 2_765 0.85 1.93 2.7820(15) 177.0

loop_
_geom_torsion_atom_site_label_1
_geom_torsion_atom_site_label_2
_geom_torsion_atom_site_label_3
_geom_torsion_atom_site_label_4
_geom_torsion_site_symmetry_4
_geom_torsion
O4 Ni1 O2 C13 . -78.18(8)
N1 Ni1 O2 C13 . 27.1(2)
O1 Ni1 O2 C13 . -170.32(8)
N2 Ni1 O2 C13 . 101.46(8)
O3 Ni1 O2 C13 . 5.38(8)
O4 Ni1 O3 C13 . 88.17(9)
N1 Ni1 O3 C13 . -179.90(8)
O1 Ni1 O3 C13 . 5.53(15)
N2 Ni1 O3 C13 . -97.59(9)
O2 Ni1 O3 C13 . -5.46(8)
N1 Ni1 O4 C15 . 117.90(13)
O1 Ni1 O4 C15 . 19.47(13)
O2 Ni1 O4 C15 . -76.25(13)
O3 Ni1 O4 C15 . -137.69(13)
C13 Ni1 O4 C15 . -106.87(13)
O4 Ni1 N1 C1 . 3.18(14)
O1 Ni1 N1 C1 . 95.75(14)
N2 Ni1 N1 C1 . -178.02(14)
O2 Ni1 N1 C1 . -101.8(2)
O3 Ni1 N1 C1 . -82.11(14)
C13 Ni1 N1 C1 . -82.18(15)
O4 Ni1 N1 C10 . -174.48(10)
O1 Ni1 N1 C10 . -81.92(10)
N2 Ni1 N1 C10 . 4.31(10)
O2 Ni1 N1 C10 . 80.5(2)
O3 Ni1 N1 C10 . 100.22(10)
C13 Ni1 N1 C10 . 100.15(11)
N1 Ni1 N2 C8 . -179.04(14)
O1 Ni1 N2 C8 . -80.24(14)
O2 Ni1 N2 C8 . 15.26(14)
O3 Ni1 N2 C8 . 77.35(14)
C13 Ni1 N2 C8 . 46.36(14)
N1 Ni1 N2 C12 . -5.08(10)
O1 Ni1 N2 C12 . 93.73(10)
O2 Ni1 N2 C12 . -170.78(10)
O3 Ni1 N2 C12 . -108.69(10)
C13 Ni1 N2 C12 . -139.67(10)
C10 N1 C1 C2 . 0.4(2)
Ni1 N1 C1 C2 . -177.15(12)
N1 C1 C2 C3 . -0.1(3)
C1 C2 C3 C9 . 0.0(3)
C9 C4 C5 C11 . -0.6(3)
C11 C6 C7 C8 . -0.7(2)
C12 N2 C8 C7 . 0.6(2)
Ni1 N2 C8 C7 . 174.28(11)
C6 C7 C8 N2 . 0.2(2)
C2 C3 C9 C10 . -0.1(2)
C2 C3 C9 C4 . 179.82(16)
C5 C4 C9 C3 . -179.90(17)
C5 C4 C9 C10 . 0.0(2)
C1 N1 C10 C9 . -0.6(2)
Ni1 N1 C10 C9 . 177.36(12)
C1 N1 C10 C12 . 179.14(14)
Ni1 N1 C10 C12 . -2.93(16)
C3 C9 C10 N1 . 0.4(2)
C4 C9 C10 N1 . -179.51(14)
C3 C9 C10 C12 . -179.28(14)
C4 C9 C10 C12 . 0.8(2)
C7 C6 C11 C12 . 0.4(2)
C7 C6 C11 C5 . 179.43(15)
C4 C5 C11 C12 . 0.3(2)
C4 C5 C11 C6 . -178.73(17)
C8 N2 C12 C11 . -0.9(2)
Ni1 N2 C12 C11 . -175.67(11)
C8 N2 C12 C10 . 179.84(13)
Ni1 N2 C12 C10 . 5.10(16)
C6 C11 C12 N2 . 0.4(2)
C5 C11 C12 N2 . -178.66(14)
C6 C11 C12 C10 . 179.62(14)
C5 C11 C12 C10 . 0.6(2)
N1 C10 C12 N2 . -1.5(2)
C9 C10 C12 N2 . 178.18(13)
N1 C10 C12 C11 . 179.20(13)
C9 C10 C12 C11 . -1.1(2)
Ni1 O3 C13 O2 . 9.36(13)
Ni1 O3 C13 C14 . -168.84(12)
Ni1 O2 C13 O3 . -9.63(14)
Ni1 O2 C13 C14 . 168.57(12)
O4 Ni1 C13 O3 . -88.83(8)
N1 Ni1 C13 O3 . 0.14(11)
O1 Ni1 C13 O3 . -177.32(7)
N2 Ni1 C13 O3 . 87.59(9)
O2 Ni1 C13 O3 . 170.69(13)
O4 Ni1 C13 O2 . 100.48(8)
N1 Ni1 C13 O2 . -170.55(8)
O1 Ni1 C13 O2 . 11.99(10)
N2 Ni1 C13 O2 . -83.10(8)
O3 Ni1 C13 O2 . -170.69(13)
O3 C13 C14 C14 2_665 164.10(18)
O2 C13 C14 C14 2_665 -14.1(3)
Ni1 O4 C15 O5 . -15.4(2)
Ni1 O4 C15 C16 . 164.36(10)
O5 C15 C16 C16 2_666 1.9(3)
O4 C15 C16 C16 2_666 -177.9(2)
